data_4079592
loop_
_publ_author_name
'Wright, Phillip J.'
'Muzzioli, Sara'
'Werrett, Melissa V.'
'Raiteri, Paolo'
'Skelton, Brian W.'
'Silvester, Debbie S.'
'Stagni, Stefano'
'Massi, Massimiliano'

_publ_section_title
;
 Synthesis, Photophysical and Electrochemical Investigation of Dinuclear
 Tetrazolato-Bridged Rhenium Complexes
;
_journal_issue 21
_journal_name_full Organometallics
_journal_page_first 7566
_journal_paper_doi 10.1021/om300870a
_journal_volume 31
_journal_year 2012
_chemical_formula_moiety 'C21 H12 N7 O3 Re'
_chemical_formula_sum 'C21 H12 N7 O3 Re'
_chemical_formula_weight 596.58
_chemical_name_systematic
;
 ?
;
_space_group_IT_number 15
_symmetry_cell_setting monoclinic
_symmetry_space_group_name_Hall '-C 2yc'
_symmetry_space_group_name_H-M 'C 1 2/c 1'
_atom_sites_solution_hydrogens geom
_atom_sites_solution_primary direct
_atom_sites_solution_secondary difmap
_audit_creation_date 2010-09-22T14:05:37-00:00
_audit_creation_method 'WinGX routine CIF_UPDATE'
_cell_angle_alpha 90
_cell_angle_beta 108.812(3)
_cell_angle_gamma 90
_cell_formula_units_Z 8
_cell_length_a 20.3187(6)
_cell_length_b 8.6848(5)
_cell_length_c 24.4550(7)
_cell_measurement_reflns_used 12471
_cell_measurement_temperature 100(2)
_cell_measurement_theta_max 35.7187
_cell_measurement_theta_min 2.8016
_cell_volume 4084.9(3)
_computing_cell_refinement
;
        CrysAlisPro, Oxford Diffraction Ltd.,
        Version 1.171.33.52 (release 06-11-2009 CrysAlis171 .NET)
        (compiled Nov  6 2009,16:24:50)
;
_computing_data_collection
;
        CrysAlisPro, Oxford Diffraction Ltd.,
        Version 1.171.33.52 (release 06-11-2009 CrysAlis171 .NET)
        (compiled Nov  6 2009,16:24:50)
;
_computing_data_reduction
;
        CrysAlisPro, Oxford Diffraction Ltd.,
        Version 1.171.33.52 (release 06-11-2009 CrysAlis171 .NET)
        (compiled Nov  6 2009,16:24:50)
;
_computing_molecular_graphics 'OrtepII (Johnson, C. K. (1976)'
_computing_publication_material 'WinGX Farrugia, L. J. (1999)'
_computing_structure_refinement 'SHELXL-97 (Sheldrick, 2008)'
_diffrn_ambient_temperature 100(2)
_diffrn_detector_area_resol_mean 16.0009
_diffrn_measured_fraction_theta_full 0.999
_diffrn_measured_fraction_theta_max 0.97
_diffrn_measurement_device_type 'Oxford Diffraction Xcalibur diffractometer'
_diffrn_measurement_method '\w scans'
_diffrn_orient_matrix_UB_11 0.0332953359
_diffrn_orient_matrix_UB_12 0.0180354278
_diffrn_orient_matrix_UB_13 -0.0020338983
_diffrn_orient_matrix_UB_21 -0.0155864285
_diffrn_orient_matrix_UB_22 0.017339828
_diffrn_orient_matrix_UB_23 -0.0298532409
_diffrn_orient_matrix_UB_31 -0.0042490767
_diffrn_orient_matrix_UB_32 0.0779067193
_diffrn_orient_matrix_UB_33 0.0071014693
_diffrn_radiation_monochromator graphite
_diffrn_radiation_type MoK\a
_diffrn_radiation_wavelength 0.71073
_diffrn_reflns_av_R_equivalents 0.0421
_diffrn_reflns_av_unetI/netI 0.0552
_diffrn_reflns_limit_h_max 33
_diffrn_reflns_limit_h_min -33
_diffrn_reflns_limit_k_max 14
_diffrn_reflns_limit_k_min -6
_diffrn_reflns_limit_l_max 39
_diffrn_reflns_limit_l_min -37
_diffrn_reflns_number 31770
_diffrn_reflns_theta_full 35
_diffrn_reflns_theta_max 35.79
_diffrn_reflns_theta_min 2.83
_exptl_absorpt_coefficient_mu 5.99
_exptl_absorpt_correction_T_max 0.543
_exptl_absorpt_correction_T_min 0.392
_exptl_absorpt_correction_type analytical
_exptl_absorpt_process_details
;
        CrysAlisPro, Oxford Diffraction Ltd.,
        Version 1.171.33.52 (release 06-11-2009 CrysAlis171 .NET)
        (compiled Nov  6 2009,16:24:50)
Analytical numeric absorption correction using a multifaceted crystal
                        model based on expressions derived by R.C. Clark & J.S.
        (Clark, R. C. & Reid, J. S. (1995). Acta Cryst. A51, 887-897)
;
_exptl_crystal_colour yellow
_exptl_crystal_density_diffrn 1.94
_exptl_crystal_density_method 'not measured'
_exptl_crystal_description prism
_exptl_crystal_F_000 2288
_exptl_crystal_size_max 0.25
_exptl_crystal_size_mid 0.17
_exptl_crystal_size_min 0.14
_refine_diff_density_max 2.218
_refine_diff_density_min -0.995
_refine_diff_density_rms 0.155
_refine_ls_extinction_method none
_refine_ls_goodness_of_fit_ref 0.858
_refine_ls_hydrogen_treatment constr
_refine_ls_matrix_type full
_refine_ls_number_parameters 289
_refine_ls_number_reflns 9254
_refine_ls_number_restraints 0
_refine_ls_restrained_S_all 0.858
_refine_ls_R_factor_all 0.0411
_refine_ls_R_factor_gt 0.0267
_refine_ls_shift/su_max 0.005
_refine_ls_shift/su_mean 0
_refine_ls_structure_factor_coef Fsqd
_refine_ls_weighting_details 'calc w=1/[\s^2^(Fo^2^)+(0.0218P)^2^] where P=(Fo^2^+2Fc^2^)/3'
_refine_ls_weighting_scheme calc
_refine_ls_wR_factor_gt 0.051
_refine_ls_wR_factor_ref 0.0525
_reflns_number_gt 6808
_reflns_number_total 9254
_reflns_threshold_expression I>2\s(I)
_cod_data_source_file om300870a_si_003.cif
_cod_data_source_block mxm23
_cod_original_sg_symbol_Hall '-c 2yc'
_cod_database_code 4079592

loop_
_symmetry_equiv_pos_as_xyz
'x, y, z'
'-x, y, -z+1/2'
'x+1/2, y+1/2, z'
'-x+1/2, y+1/2, -z+1/2'
'-x, -y, -z'
'x, -y, z-1/2'
'-x+1/2, -y+1/2, -z'
'x+1/2, -y+1/2, z-1/2'

loop_
_atom_site_label
_atom_site_type_symbol
_atom_site_fract_x
_atom_site_fract_y
_atom_site_fract_z
_atom_site_U_iso_or_equiv
_atom_site_adp_type
_atom_site_occupancy
_atom_site_symmetry_multiplicity
_atom_site_calc_flag
_atom_site_refinement_flags
Re1 Re 0.629778(5) 0.662879(10) 0.391044(4) 0.01342(2) Uani 1 1 d .
C1 C 0.60417(13) 0.7917(3) 0.32247(11) 0.0189(5) Uani 1 1 d .
O1 O 0.58617(11) 0.8598(2) 0.28041(9) 0.0318(5) Uani 1 1 d .
C2 C 0.61860(12) 0.8380(3) 0.43584(10) 0.0168(4) Uani 1 1 d .
O2 O 0.61495(9) 0.9450(2) 0.46236(8) 0.0227(4) Uani 1 1 d .
C3 C 0.72623(14) 0.7181(3) 0.40791(11) 0.0199(5) Uani 1 1 d .
O3 O 0.78380(10) 0.7494(2) 0.41946(9) 0.0302(4) Uani 1 1 d .
N11 N 0.64548(10) 0.4960(2) 0.46028(8) 0.0152(4) Uani 1 1 d .
C12 C 0.58641(12) 0.4212(3) 0.46128(10) 0.0150(4) Uani 1 1 d .
C13 C 0.58717(14) 0.3065(3) 0.50223(11) 0.0191(5) Uani 1 1 d .
C14 C 0.65204(15) 0.2691(3) 0.54300(11) 0.0234(5) Uani 1 1 d .
H14 H 0.655 0.1921 0.5713 0.028 Uiso 1 1 calc R
C15 C 0.71100(14) 0.3446(3) 0.54160(11) 0.0224(5) Uani 1 1 d .
H15 H 0.7549 0.3204 0.569 0.027 Uiso 1 1 calc R
C16 C 0.70582(13) 0.4570(3) 0.49956(11) 0.0188(5) Uani 1 1 d .
H16 H 0.747 0.5078 0.4989 0.023 Uiso 1 1 calc R
C17 C 0.52255(14) 0.2371(3) 0.50135(12) 0.0224(5) Uani 1 1 d .
H17 H 0.5224 0.1595 0.5287 0.027 Uiso 1 1 calc R
N21 N 0.52589(10) 0.5743(2) 0.37934(8) 0.0145(4) Uani 1 1 d .
C22 C 0.52234(12) 0.4651(3) 0.41878(10) 0.0149(4) Uani 1 1 d .
C23 C 0.45954(13) 0.3981(3) 0.41915(11) 0.0181(5) Uani 1 1 d .
C24 C 0.39792(13) 0.4501(3) 0.37722(11) 0.0217(5) Uani 1 1 d .
H24 H 0.3542 0.4089 0.376 0.026 Uiso 1 1 calc R
C25 C 0.40174(13) 0.5606(3) 0.33841(11) 0.0216(5) Uani 1 1 d .
H25 H 0.3605 0.5971 0.3103 0.026 Uiso 1 1 calc R
C26 C 0.46644(13) 0.6194(3) 0.34024(11) 0.0193(5) Uani 1 1 d .
H26 H 0.4682 0.6945 0.3125 0.023 Uiso 1 1 calc R
C27 C 0.46152(14) 0.2822(3) 0.46160(12) 0.0225(5) Uani 1 1 d .
H27 H 0.4193 0.2359 0.462 0.027 Uiso 1 1 calc R
N1 N 0.60165(11) 0.3999(2) 0.29571(9) 0.0183(4) Uani 1 1 d .
N2 N 0.64683(10) 0.4645(2) 0.34295(9) 0.0161(4) Uani 1 1 d .
N3 N 0.70933(11) 0.4015(3) 0.35588(10) 0.0247(5) Uani 1 1 d .
N4 N 0.70670(12) 0.2916(3) 0.31706(10) 0.0242(5) Uani 1 1 d .
C5 C 0.64027(13) 0.2934(3) 0.28102(10) 0.0165(4) Uani 1 1 d .
C51 C 0.61437(13) 0.1890(3) 0.23123(10) 0.0175(5) Uani 1 1 d .
C52 C 0.54445(13) 0.1852(3) 0.19785(11) 0.0190(5) Uani 1 1 d .
H52 H 0.512 0.2527 0.2059 0.023 Uiso 1 1 calc R
C53 C 0.52310(15) 0.0809(3) 0.15249(11) 0.0241(5) Uani 1 1 d .
H53 H 0.4751 0.0787 0.1305 0.029 Uiso 1 1 calc R
N54 N 0.56541(13) -0.0166(3) 0.13763(10) 0.0287(5) Uani 1 1 d .
C55 C 0.63241(15) -0.0108(3) 0.16995(12) 0.0278(6) Uani 1 1 d .
H55 H 0.6637 -0.0794 0.1606 0.033 Uiso 1 1 calc R
C56 C 0.65944(14) 0.0889(3) 0.21634(12) 0.0233(5) Uani 1 1 d .
H56 H 0.7077 0.0888 0.2375 0.028 Uiso 1 1 calc R

loop_
_atom_site_aniso_label
_atom_site_aniso_U_11
_atom_site_aniso_U_22
_atom_site_aniso_U_33
_atom_site_aniso_U_23
_atom_site_aniso_U_13
_atom_site_aniso_U_12
Re1 0.01459(4) 0.01225(4) 0.01378(4) -0.00021(4) 0.00507(3) -0.00206(4)
C1 0.0150(11) 0.0273(12) 0.0163(12) 0.0013(9) 0.0075(9) 0.0020(9)
O1 0.0437(12) 0.0293(11) 0.0214(10) 0.0067(8) 0.0089(9) -0.0052(9)
C2 0.0145(9) 0.0182(10) 0.0174(11) 0.0045(9) 0.0044(8) -0.0027(9)
O2 0.0253(9) 0.0192(9) 0.0232(10) -0.0027(7) 0.0071(8) 0.0008(7)
C3 0.0247(12) 0.0192(11) 0.0173(12) -0.0018(9) 0.0087(10) -0.0015(9)
O3 0.0223(10) 0.0333(11) 0.0366(12) -0.0038(9) 0.0117(9) -0.0084(8)
N11 0.0181(9) 0.0154(9) 0.0122(9) -0.0009(7) 0.0051(7) 0.0006(7)
C12 0.0198(11) 0.0121(10) 0.0142(11) -0.0018(8) 0.0071(9) 0.0009(8)
C13 0.0293(13) 0.0149(11) 0.0162(12) -0.0005(8) 0.0116(10) 0.0011(9)
C14 0.0355(15) 0.0201(12) 0.0157(12) 0.0039(9) 0.0097(11) 0.0057(10)
C15 0.0252(12) 0.0230(12) 0.0170(12) 0.0006(10) 0.0041(9) 0.0070(10)
C16 0.0181(11) 0.0197(12) 0.0177(12) -0.0011(9) 0.0045(9) 0.0021(9)
C17 0.0337(14) 0.0148(11) 0.0250(14) 0.0016(9) 0.0182(11) -0.0011(10)
N21 0.0147(9) 0.0134(9) 0.0161(10) 0.0000(7) 0.0058(7) -0.0020(7)
C22 0.0176(10) 0.0134(10) 0.0158(11) -0.0025(8) 0.0080(8) -0.0007(8)
C23 0.0208(11) 0.0163(11) 0.0205(12) -0.0030(9) 0.0113(9) -0.0029(9)
C24 0.0177(11) 0.0236(13) 0.0259(14) -0.0064(10) 0.0097(10) -0.0036(9)
C25 0.0185(11) 0.0215(12) 0.0236(13) -0.0038(9) 0.0053(10) -0.0005(9)
C26 0.0210(12) 0.0185(11) 0.0177(12) -0.0005(9) 0.0052(9) -0.0004(9)
C27 0.0285(13) 0.0184(11) 0.0268(14) -0.0026(10) 0.0173(11) -0.0043(10)
N1 0.0189(10) 0.0172(10) 0.0185(10) -0.0042(8) 0.0057(8) -0.0026(8)
N2 0.0165(9) 0.0166(9) 0.0154(10) -0.0004(7) 0.0055(7) -0.0008(7)
N3 0.0217(11) 0.0262(12) 0.0223(12) -0.0053(9) 0.0018(9) 0.0056(9)
N4 0.0238(11) 0.0261(11) 0.0194(11) -0.0074(8) 0.0024(9) 0.0047(9)
C5 0.0197(11) 0.0156(10) 0.0143(11) 0.0009(8) 0.0057(9) -0.0014(8)
C51 0.0235(11) 0.0168(12) 0.0135(11) 0.0005(8) 0.0077(9) -0.0029(9)
C52 0.0220(11) 0.0168(12) 0.0182(12) -0.0008(8) 0.0064(9) -0.0010(9)
C53 0.0290(14) 0.0240(13) 0.0178(13) -0.0005(10) 0.0055(10) -0.0088(11)
N54 0.0408(14) 0.0227(12) 0.0232(12) -0.0070(9) 0.0111(10) -0.0049(10)
C55 0.0355(15) 0.0246(14) 0.0258(14) -0.0071(11) 0.0132(12) 0.0013(11)
C56 0.0259(13) 0.0223(13) 0.0229(14) -0.0039(10) 0.0094(10) -0.0005(10)

loop_
_atom_type_symbol
_atom_type_description
_atom_type_scat_dispersion_real
_atom_type_scat_dispersion_imag
_atom_type_scat_source
C C 0.0033 0.0016 'International Tables Vol C Tables 4.2.6.8 and 6.1.1.4'
H H 0 0 'International Tables Vol C Tables 4.2.6.8 and 6.1.1.4'
N N 0.0061 0.0033 'International Tables Vol C Tables 4.2.6.8 and 6.1.1.4'
O O 0.0106 0.006 'International Tables Vol C Tables 4.2.6.8 and 6.1.1.4'
Re Re -1.0185 7.231 'International Tables Vol C Tables 4.2.6.8 and 6.1.1.4'

loop_
_exptl_crystal_face_index_h
_exptl_crystal_face_index_k
_exptl_crystal_face_index_l
_exptl_crystal_face_perp_dist
-1 0 0 0.0685
-1 0 2 0.0932
-1 0 3 0.089
0 0 -1 0.0547
1 0 -1 0.0672
1 0 1 0.0816
2 -1 1 0.0897
1 2 0 0.0915
1 -2 1 0.109
19 -5 13 0.0643
-12 6 29 0.0818
9 -3 26 0.0729

loop_
_geom_angle_atom_site_label_1
_geom_angle_atom_site_label_2
_geom_angle_atom_site_label_3
_geom_angle
C3 Re1 C2 88.85(10)
C3 Re1 C1 90.69(10)
C2 Re1 C1 89.32(10)
C3 Re1 N11 96.63(9)
C2 Re1 N11 95.62(9)
C1 Re1 N11 171.23(9)
C3 Re1 N2 89.12(9)
C2 Re1 N2 177.60(8)
C1 Re1 N2 91.97(9)
N11 Re1 N2 83.36(7)
C3 Re1 N21 172.43(9)
C2 Re1 N21 93.81(8)
C1 Re1 N21 96.41(9)
N11 Re1 N21 76.07(7)
N2 Re1 N21 88.05(7)
O1 C1 Re1 175.4(2)
O2 C2 Re1 176.7(2)
O3 C3 Re1 178.1(2)
C16 N11 C12 118.2(2)
C16 N11 Re1 126.89(16)
C12 N11 Re1 114.87(15)
N11 C12 C13 122.6(2)
N11 C12 C22 117.2(2)
C13 C12 C22 120.2(2)
C12 C13 C14 117.3(2)
C12 C13 C17 119.0(2)
C14 C13 C17 123.7(2)
C15 C14 C13 119.7(2)
C15 C14 H14 120.2
C13 C14 H14 120.2
C14 C15 C16 119.5(2)
C14 C15 H15 120.3
C16 C15 H15 120.3
N11 C16 C15 122.7(2)
N11 C16 H16 118.6
C15 C16 H16 118.6
C27 C17 C13 120.4(2)
C27 C17 H17 119.8
C13 C17 H17 119.8
C26 N21 C22 117.8(2)
C26 N21 Re1 127.28(16)
C22 N21 Re1 114.88(15)
N21 C22 C23 123.0(2)
N21 C22 C12 117.0(2)
C23 C22 C12 120.0(2)
C22 C23 C24 117.2(2)
C22 C23 C27 118.7(2)
C24 C23 C27 124.1(2)
C25 C24 C23 119.5(2)
C25 C24 H24 120.2
C23 C24 H24 120.3
C24 C25 C26 119.8(2)
C24 C25 H25 120.1
C26 C25 H25 120.1
N21 C26 C25 122.7(2)
N21 C26 H26 118.6
C25 C26 H26 118.6
C17 C27 C23 121.5(2)
C17 C27 H27 119.2
C23 C27 H27 119.2
C5 N1 N2 102.86(19)
N3 N2 N1 111.66(19)
N3 N2 Re1 120.40(15)
N1 N2 Re1 127.67(15)
N2 N3 N4 108.1(2)
N3 N4 C5 104.9(2)
N1 C5 N4 112.5(2)
N1 C5 C51 124.4(2)
N4 C5 C51 123.2(2)
C52 C51 C56 117.7(2)
C52 C51 C5 121.6(2)
C56 C51 C5 120.7(2)
C53 C52 C51 118.7(2)
C53 C52 H52 120.6
C51 C52 H52 120.6
N54 C53 C52 124.6(3)
N54 C53 H53 117.7
C52 C53 H53 117.7
C55 N54 C53 115.9(2)
N54 C55 C56 124.4(3)
N54 C55 H55 117.8
C56 C55 H55 117.8
C55 C56 C51 118.8(2)
C55 C56 H56 120.6
C51 C56 H56 120.6

loop_
_geom_bond_atom_site_label_1
_geom_bond_atom_site_label_2
_geom_bond_distance
Re1 C3 1.929(3)
Re1 C2 1.930(3)
Re1 C1 1.942(3)
Re1 N11 2.1724(19)
Re1 N2 2.176(2)
Re1 N21 2.1770(19)
C1 O1 1.139(3)
C2 O2 1.149(3)
C3 O3 1.144(3)
N11 C16 1.335(3)
N11 C12 1.372(3)
C12 C13 1.409(3)
C12 C22 1.431(3)
C13 C14 1.410(4)
C13 C17 1.438(4)
C14 C15 1.376(4)
C14 H14 0.95
C15 C16 1.397(4)
C15 H15 0.95
C16 H16 0.95
C17 C27 1.363(4)
C17 H17 0.95
N21 C26 1.335(3)
N21 C22 1.371(3)
C22 C23 1.405(3)
C23 C24 1.413(4)
C23 C27 1.437(4)
C24 C25 1.369(4)
C24 H24 0.95
C25 C26 1.398(4)
C25 H25 0.95
C26 H26 0.95
C27 H27 0.95
N1 C5 1.335(3)
N1 N2 1.345(3)
N2 N3 1.324(3)
N3 N4 1.335(3)
N4 C5 1.353(3)
C5 C51 1.472(3)
C51 C52 1.392(3)
C51 C56 1.394(4)
C52 C53 1.389(4)
C52 H52 0.95
C53 N54 1.338(4)
C53 H53 0.95
N54 C55 1.336(4)
C55 C56 1.392(4)
C55 H55 0.95
C56 H56 0.95
